data_4113686
loop_
_publ_author_name
'Yury K. Kryschenko'
'S. Russell Seidel'
'Atta M. Arif'
'Peter J. Stang'

_publ_section_title
;
 Coordination-Driven Self-Assembly of Predesigned Supramolecular Triangles
;
_journal_name_full 'Journal of the American Chemical Society'
_journal_page_first 5193
_journal_page_last 5198
_journal_paper_doi 10.1021/ja030018k
_journal_volume 125
_journal_year 2003
_chemical_formula_sum 'C38.75 H69.5 Cl1.5 N2 O6 P4 Pt2'
_chemical_formula_weight 1226.70
_chemical_name_systematic
;
 ?
;
_space_group_IT_number 14
_symmetry_cell_setting monoclinic
_symmetry_space_group_name_Hall '-P 2yn'
_symmetry_space_group_name_H-M 'P 1 21/n 1'
_atom_sites_solution_hydrogens geom
_atom_sites_solution_primary direct
_atom_sites_solution_secondary difmap
_audit_creation_method SHELXL-97
_cell_angle_alpha 90.00
_cell_angle_beta 104.4139(6)
_cell_angle_gamma 90.00
_cell_formula_units_Z 4
_cell_length_a 9.27870(10)
_cell_length_b 29.8874(4)
_cell_length_c 18.4486(3)
_cell_measurement_reflns_used 8161
_cell_measurement_temperature 150(1)
_cell_measurement_theta_max 27.485
_cell_measurement_theta_min 1.018
_cell_volume 4955.06(12)
_computing_cell_refinement DENZO-SMN
_computing_data_collection 'Nonius COLLECT'
_computing_data_reduction DENZO-SMN
_computing_molecular_graphics 'WinGX, Ortep3'
_computing_structure_refinement 'SHELXL-97 (Sheldrick, 1997)'
_computing_structure_solution SIR97
_diffrn_ambient_temperature 150(1)
_diffrn_measured_fraction_theta_full 0.939
_diffrn_measured_fraction_theta_max 0.939
_diffrn_measurement_device_type 'Nonius KappaCCD Diffractometer'
_diffrn_measurement_method 'Phi plus Omega scan'
_diffrn_radiation_monochromator graphite
_diffrn_radiation_source 'fine-focus sealed tube'
_diffrn_radiation_type MoK\a
_diffrn_radiation_wavelength 0.71073
_diffrn_reflns_av_R_equivalents 0.0333
_diffrn_reflns_av_sigmaI/netI 0.0614
_diffrn_reflns_limit_h_max 11
_diffrn_reflns_limit_h_min -11
_diffrn_reflns_limit_k_max 35
_diffrn_reflns_limit_k_min -38
_diffrn_reflns_limit_l_max 23
_diffrn_reflns_limit_l_min -23
_diffrn_reflns_number 17123
_diffrn_reflns_theta_full 27.45
_diffrn_reflns_theta_max 27.45
_diffrn_reflns_theta_min 3.55
_diffrn_standards_decay_% <2.0
_exptl_absorpt_coefficient_mu 5.891
_exptl_absorpt_correction_T_max 0.4169
_exptl_absorpt_correction_T_min 0.2016
_exptl_absorpt_correction_type multi-scan
_exptl_absorpt_process_details 'DENZO-SMN (Otwinowski & Minor, 1997)'
_exptl_crystal_colour colorless
_exptl_crystal_density_diffrn 1.644
_exptl_crystal_description plate
_exptl_crystal_F_000 2422
_exptl_crystal_size_max 0.40
_exptl_crystal_size_mid 0.38
_exptl_crystal_size_min 0.18
_refine_diff_density_max 1.917
_refine_diff_density_min -1.411
_refine_diff_density_rms 0.172
_refine_ls_extinction_coef 0.00083(8)
_refine_ls_extinction_expression Fc^*^=kFc[1+0.001xFc^2^\l^3^/sin(2\q)]^-1/4^
_refine_ls_extinction_method SHELXL
_refine_ls_goodness_of_fit_ref 1.023
_refine_ls_hydrogen_treatment mixed
_refine_ls_matrix_type full
_refine_ls_number_parameters 529
_refine_ls_number_reflns 10626
_refine_ls_number_restraints 4
_refine_ls_restrained_S_all 1.023
_refine_ls_R_factor_all 0.0662
_refine_ls_R_factor_gt 0.0433
_refine_ls_shift/su_max 0.097
_refine_ls_shift/su_mean 0.001
_refine_ls_structure_factor_coef Fsqd
_refine_ls_weighting_details 'calc w=1/[\s^2^(Fo^2^)+(0.0501P)^2^+10.9216P] where P=(Fo^2^+2Fc^2^)/3'
_refine_ls_weighting_scheme calc
_refine_ls_wR_factor_gt 0.0969
_refine_ls_wR_factor_ref 0.1058
_reflns_number_gt 8200
_reflns_number_total 10626
_reflns_threshold_expression >2sigma(I)
_cod_data_source_file ja030018k_1.cif
_cod_data_source_block 3_manuscript_number_JA030018K
_cod_original_cell_volume 4955.05(12)
_cod_original_sg_symbol_H-M 'P 21/n'
_cod_original_formula_sum 'C38.75 H69.50 Cl1.50 N2 O6 P4 Pt2'
_cod_database_code 4113686

loop_
_symmetry_equiv_pos_as_xyz
'x, y, z'
'-x+1/2, y+1/2, -z+1/2'
'-x, -y, -z'
'x-1/2, -y-1/2, z-1/2'

loop_
_atom_site_label
_atom_site_type_symbol
_atom_site_fract_x
_atom_site_fract_y
_atom_site_fract_z
_atom_site_U_iso_or_equiv
_atom_site_adp_type
_atom_site_occupancy
_atom_site_symmetry_multiplicity
_atom_site_calc_flag
_atom_site_refinement_flags
_atom_site_disorder_assembly
_atom_site_disorder_group
Pt1 Pt 0.48783(3) 0.052086(9) 0.245850(12) 0.02387(8) Uani 1 1 d . . .
Pt2 Pt 0.56987(3) 0.315074(8) 0.325032(12) 0.02236(8) Uani 1 1 d . . .
P1 P 0.7198(2) 0.04467(8) 0.32662(10) 0.0399(5) Uani 1 1 d . B .
P2 P 0.26652(17) 0.05574(6) 0.15571(9) 0.0236(3) Uani 1 1 d . . .
P3 P 0.7919(2) 0.29937(7) 0.40940(10) 0.0338(4) Uani 1 1 d . . .
P4 P 0.34802(18) 0.32726(6) 0.23805(10) 0.0299(4) Uani 1 1 d . . .
O1 O 0.4056(6) 0.00198(17) 0.3079(3) 0.0421(13) Uani 1 1 d . . .
O2 O 0.2697(13) -0.0175(3) 0.3805(5) 0.150(5) Uani 1 1 d . . .
O3 O 0.2742(8) 0.0517(3) 0.3494(4) 0.076(2) Uani 1 1 d . . .
O4 O 0.4799(5) 0.34608(15) 0.4089(2) 0.0298(10) Uani 1 1 d . . .
O5 O 0.4358(5) 0.40814(17) 0.4598(3) 0.0386(12) Uani 1 1 d . . .
O6 O 0.5734(6) 0.40873(18) 0.3814(3) 0.0530(15) Uani 1 1 d . . .
N1 N 0.3152(10) 0.0126(3) 0.3469(4) 0.070(3) Uani 1 1 d . . .
N2 N 0.4973(6) 0.3890(2) 0.4167(3) 0.0307(13) Uani 1 1 d . . .
C1 C 0.5758(6) 0.0950(2) 0.1849(3) 0.0227(13) Uani 1 1 d . . .
C2 C 0.5863(6) 0.1402(2) 0.1973(3) 0.0211(13) Uani 1 1 d . . .
H2 H 0.5413 0.1525 0.2338 0.025 Uiso 1 1 calc R . .
C3 C 0.6607(6) 0.1694(2) 0.1584(3) 0.0230(13) Uani 1 1 d . . .
C4 C 0.6805(6) 0.2167(2) 0.1743(3) 0.0221(13) Uani 1 1 d . . .
C5 C 0.6229(6) 0.2390(2) 0.2293(3) 0.0216(13) Uani 1 1 d . . .
H5 H 0.5644 0.2222 0.2552 0.026 Uiso 1 1 calc R . .
C6 C 0.6471(6) 0.2834(2) 0.2471(3) 0.0248(14) Uani 1 1 d . . .
C7 C 0.7330(7) 0.3087(2) 0.2066(3) 0.0266(14) Uani 1 1 d . . .
H7 H 0.7515 0.3396 0.2175 0.032 Uiso 1 1 calc R . .
C8 C 0.7885(7) 0.2887(2) 0.1525(3) 0.0256(14) Uani 1 1 d . . .
H8 H 0.8446 0.3061 0.1262 0.031 Uiso 1 1 calc R . .
C9 C 0.7645(6) 0.2431(2) 0.1348(3) 0.0215(13) Uani 1 1 d . . .
C10 C 0.8245(7) 0.2224(2) 0.0788(3) 0.0285(15) Uani 1 1 d . . .
H10 H 0.8806 0.2399 0.0526 0.034 Uiso 1 1 calc R . .
C11 C 0.8035(7) 0.1790(2) 0.0624(3) 0.0263(14) Uani 1 1 d . . .
H11 H 0.8428 0.1665 0.0240 0.032 Uiso 1 1 calc R . .
C12 C 0.7230(6) 0.1506(2) 0.1015(3) 0.0216(13) Uani 1 1 d . . .
C13 C 0.7074(6) 0.1053(2) 0.0872(3) 0.0244(13) Uani 1 1 d . . .
H13 H 0.7450 0.0929 0.0482 0.029 Uiso 1 1 calc R . .
C14 C 0.6389(6) 0.0774(2) 0.1281(3) 0.0249(13) Uani 1 1 d . . .
H14 H 0.6338 0.0461 0.1181 0.030 Uiso 1 1 calc R . .
C15 C 0.8355(8) 0.0089(4) 0.2861(4) 0.060(3) Uani 1 1 d . . .
H15A H 0.8596 0.0247 0.2434 0.072 Uiso 1 1 calc R . .
H15B H 0.9301 0.0033 0.3239 0.072 Uiso 1 1 calc R . .
C16 C 0.7618(12) -0.0361(4) 0.2588(6) 0.078(3) Uani 1 1 d . . .
H16A H 0.7431 -0.0526 0.3014 0.117 Uiso 1 1 calc R . .
H16B H 0.8279 -0.0536 0.2358 0.117 Uiso 1 1 calc R . .
H16C H 0.6673 -0.0307 0.2219 0.117 Uiso 1 1 calc R . .
C17 C 0.7176(9) 0.0196(4) 0.4155(4) 0.071(3) Uani 1 1 d . . .
H17A H 0.6591 -0.0085 0.4071 0.086 Uiso 1 1 calc R A 1
H17B H 0.8204 0.0123 0.4436 0.086 Uiso 1 1 calc R A 1
C18 C 0.643(2) 0.0547(8) 0.4635(9) 0.096(8) Uani 0.563(13) 1 d P B 1
H18A H 0.6627 0.0447 0.5156 0.144 Uiso 0.563(13) 1 calc PR B 1
H18B H 0.5353 0.0561 0.4420 0.144 Uiso 0.563(13) 1 calc PR B 1
H18C H 0.6862 0.0845 0.4618 0.144 Uiso 0.563(13) 1 calc PR B 1
C19 C 0.8324(12) 0.0958(4) 0.3484(7) 0.094(4) Uani 1 1 d . . .
H19A H 0.8446 0.1073 0.3000 0.113 Uiso 1 1 calc R B 1
H19B H 0.7700 0.1178 0.3667 0.113 Uiso 1 1 calc R B 1
C20 C 0.970(2) 0.0976(7) 0.3971(10) 0.078(6) Uani 0.563(13) 1 d P B 1
H20A H 1.0140 0.1272 0.3940 0.117 Uiso 0.563(13) 1 calc PR B 1
H20B H 1.0340 0.0745 0.3839 0.117 Uiso 0.563(13) 1 calc PR B 1
H20C H 0.9607 0.0925 0.4482 0.117 Uiso 0.563(13) 1 calc PR B 1
C18' C 0.881(2) 0.0029(8) 0.4681(9) 0.069(8) Uani 0.437(13) 1 d P B 2
H18D H 0.9402 0.0290 0.4896 0.104 Uiso 0.437(13) 1 calc PR B 2
H18E H 0.9343 -0.0140 0.4372 0.104 Uiso 0.437(13) 1 calc PR B 2
H18F H 0.8654 -0.0163 0.5085 0.104 Uiso 0.437(13) 1 calc PR B 2
C20' C 0.785(4) 0.1223(11) 0.4004(18) 0.18(2) Uani 0.437(13) 1 d P B 2
H20D H 0.8103 0.1074 0.4493 0.265 Uiso 0.437(13) 1 calc PR B 2
H20E H 0.6774 0.1266 0.3840 0.265 Uiso 0.437(13) 1 calc PR B 2
H20F H 0.8353 0.1514 0.4044 0.265 Uiso 0.437(13) 1 calc PR B 2
C21 C 0.2867(7) 0.0413(2) 0.0627(3) 0.0299(15) Uani 1 1 d . . .
H21A H 0.1892 0.0447 0.0262 0.036 Uiso 1 1 calc R . .
H21B H 0.3572 0.0624 0.0486 0.036 Uiso 1 1 calc R . .
C22 C 0.3423(8) -0.0061(3) 0.0584(4) 0.0397(18) Uani 1 1 d . . .
H22A H 0.4330 -0.0107 0.0982 0.060 Uiso 1 1 calc R . .
H22B H 0.3640 -0.0108 0.0096 0.060 Uiso 1 1 calc R . .
H22C H 0.2657 -0.0273 0.0646 0.060 Uiso 1 1 calc R . .
C23 C 0.1245(7) 0.0180(3) 0.1717(4) 0.0310(15) Uani 1 1 d . . .
H23A H 0.1674 -0.0125 0.1800 0.037 Uiso 1 1 calc R . .
H23B H 0.0977 0.0272 0.2183 0.037 Uiso 1 1 calc R . .
C24 C -0.0171(7) 0.0158(3) 0.1089(4) 0.0351(16) Uani 1 1 d . . .
H24A H -0.0588 0.0460 0.0987 0.053 Uiso 1 1 calc R . .
H24B H -0.0897 -0.0036 0.1239 0.053 Uiso 1 1 calc R . .
H24C H 0.0059 0.0038 0.0637 0.053 Uiso 1 1 calc R . .
C25 C 0.1805(8) 0.1107(3) 0.1425(4) 0.0405(18) Uani 1 1 d . . .
H25A H 0.2512 0.1320 0.1291 0.049 Uiso 1 1 calc R . .
H25B H 0.0914 0.1093 0.0999 0.049 Uiso 1 1 calc R . .
C26 C 0.1347(11) 0.1284(4) 0.2108(5) 0.072(3) Uani 1 1 d . . .
H26A H 0.0654 0.1073 0.2249 0.108 Uiso 1 1 calc R . .
H26B H 0.0861 0.1575 0.1989 0.108 Uiso 1 1 calc R . .
H26C H 0.2231 0.1317 0.2525 0.108 Uiso 1 1 calc R . .
C27 C 0.8545(9) 0.2427(3) 0.4065(5) 0.059(2) Uani 1 1 d . . .
H27A H 0.7727 0.2225 0.4112 0.071 Uiso 1 1 calc R . .
H27B H 0.8733 0.2373 0.3567 0.071 Uiso 1 1 calc R . .
C28 C 0.9957(10) 0.2294(4) 0.4667(5) 0.072(3) Uani 1 1 d . . .
H28A H 1.0796 0.2478 0.4612 0.109 Uiso 1 1 calc R . .
H28B H 1.0183 0.1978 0.4607 0.109 Uiso 1 1 calc R . .
H28C H 0.9789 0.2341 0.5166 0.109 Uiso 1 1 calc R . .
C29 C 0.7992(9) 0.3120(3) 0.5059(4) 0.049(2) Uani 1 1 d . . .
H29A H 0.9019 0.3076 0.5369 0.059 Uiso 1 1 calc R . .
H29B H 0.7715 0.3436 0.5105 0.059 Uiso 1 1 calc R . .
C30 C 0.6931(10) 0.2816(3) 0.5340(5) 0.060(2) Uani 1 1 d . . .
H30A H 0.5917 0.2858 0.5028 0.090 Uiso 1 1 calc R . .
H30B H 0.6960 0.2892 0.5860 0.090 Uiso 1 1 calc R . .
H30C H 0.7231 0.2504 0.5312 0.090 Uiso 1 1 calc R . .
C31 C 0.9515(8) 0.3309(3) 0.3911(4) 0.047(2) Uani 1 1 d . . .
H31A H 1.0436 0.3210 0.4274 0.057 Uiso 1 1 calc R . .
H31B H 0.9614 0.3232 0.3403 0.057 Uiso 1 1 calc R . .
C32 C 0.9387(9) 0.3793(3) 0.3962(5) 0.052(2) Uani 1 1 d . . .
H32A H 0.8497 0.3896 0.3593 0.078 Uiso 1 1 calc R . .
H32B H 1.0270 0.3936 0.3863 0.078 Uiso 1 1 calc R . .
H32C H 0.9310 0.3874 0.4466 0.078 Uiso 1 1 calc R . .
C33 C 0.2298(9) 0.2784(3) 0.2245(5) 0.053(2) Uani 1 1 d . . .
H33A H 0.1325 0.2863 0.1906 0.064 Uiso 1 1 calc R . .
H33B H 0.2754 0.2549 0.1994 0.064 Uiso 1 1 calc R . .
C34 C 0.2039(12) 0.2596(4) 0.2947(7) 0.088(4) Uani 1 1 d . . .
H34A H 0.2996 0.2554 0.3313 0.133 Uiso 1 1 calc R . .
H34B H 0.1533 0.2306 0.2841 0.133 Uiso 1 1 calc R . .
H34C H 0.1419 0.2802 0.3150 0.133 Uiso 1 1 calc R . .
C35 C 0.3598(9) 0.3399(3) 0.1430(4) 0.052(2) Uani 1 1 d . . .
H35A H 0.4179 0.3162 0.1259 0.062 Uiso 1 1 calc R . .
H35B H 0.2583 0.3398 0.1094 0.062 Uiso 1 1 calc R . .
C36 C 0.4329(10) 0.3855(4) 0.1368(5) 0.069(3) Uani 1 1 d . . .
H36A H 0.3663 0.4095 0.1444 0.104 Uiso 1 1 calc R . .
H36B H 0.4517 0.3884 0.0871 0.104 Uiso 1 1 calc R . .
H36C H 0.5272 0.3875 0.1751 0.104 Uiso 1 1 calc R . .
C37 C 0.2373(8) 0.3720(3) 0.2650(4) 0.0434(19) Uani 1 1 d . . .
H37A H 0.2179 0.3639 0.3138 0.052 Uiso 1 1 calc R . .
H37B H 0.2982 0.3996 0.2729 0.052 Uiso 1 1 calc R . .
C38 C 0.0898(8) 0.3827(3) 0.2110(5) 0.052(2) Uani 1 1 d . . .
H38A H 0.1054 0.3882 0.1612 0.078 Uiso 1 1 calc R . .
H38B H 0.0467 0.4094 0.2282 0.078 Uiso 1 1 calc R . .
H38C H 0.0218 0.3573 0.2087 0.078 Uiso 1 1 calc R . .
Cl1 Cl 0.2504(12) 0.1045(4) 0.5520(6) 0.160(4) Uiso 0.50 1 d PD C 1
Cl2 Cl 0.4327(13) 0.1541(5) 0.4818(7) 0.180(4) Uiso 0.50 1 d PD C 1
C39 C 0.404(3) 0.0982(6) 0.511(2) 0.173(16) Uiso 0.50 1 d PD C 1
H39A H 0.3800 0.0774 0.4684 0.207 Uiso 0.50 1 calc PR C 1
H39B H 0.4929 0.0871 0.5486 0.207 Uiso 0.50 1 calc PR C 1
Cl1' Cl 0.5044(19) 0.1722(5) 0.5220(9) 0.116(5) Uiso 0.25 1 d PD D 2
Cl2' Cl 0.311(2) 0.1180(7) 0.5075(11) 0.145(6) Uiso 0.25 1 d PD D 2
C39' C 0.487(3) 0.1172(7) 0.4838(18) 0.050(8) Uiso 0.25 1 d PD D 2
H39C H 0.5592 0.0953 0.5122 0.060 Uiso 0.25 1 calc PR D 2
H39D H 0.4802 0.1158 0.4294 0.060 Uiso 0.25 1 calc PR D 2

loop_
_atom_site_aniso_label
_atom_site_aniso_U_11
_atom_site_aniso_U_22
_atom_site_aniso_U_33
_atom_site_aniso_U_23
_atom_site_aniso_U_13
_atom_site_aniso_U_12
Pt1 0.02829(14) 0.02119(15) 0.02201(13) -0.00170(10) 0.00605(9) -0.00513(11)
Pt2 0.02754(14) 0.01639(14) 0.02411(13) -0.00464(9) 0.00822(9) -0.00140(10)
P1 0.0362(10) 0.0499(14) 0.0285(9) 0.0012(8) -0.0015(7) -0.0065(9)
P2 0.0260(8) 0.0189(9) 0.0258(8) -0.0016(7) 0.0064(6) -0.0014(7)
P3 0.0391(10) 0.0268(11) 0.0307(9) -0.0030(8) -0.0003(7) 0.0027(8)
P4 0.0240(8) 0.0284(11) 0.0355(9) -0.0109(7) 0.0043(7) -0.0010(7)
O1 0.062(3) 0.034(3) 0.033(3) 0.004(2) 0.016(2) -0.016(3)
O2 0.270(13) 0.108(8) 0.124(7) -0.018(6) 0.146(8) -0.095(8)
O3 0.088(5) 0.094(6) 0.062(4) -0.031(4) 0.048(4) -0.023(5)
O4 0.044(3) 0.016(3) 0.034(2) -0.0048(19) 0.019(2) 0.004(2)
O5 0.055(3) 0.029(3) 0.040(3) -0.006(2) 0.026(2) 0.003(2)
O6 0.076(4) 0.028(3) 0.074(4) -0.018(3) 0.054(3) -0.014(3)
N1 0.103(7) 0.080(7) 0.042(4) -0.021(4) 0.045(4) -0.048(6)
N2 0.041(3) 0.027(3) 0.027(3) -0.004(2) 0.013(2) 0.006(3)
C1 0.024(3) 0.019(3) 0.026(3) -0.003(2) 0.008(2) -0.004(3)
C2 0.025(3) 0.015(3) 0.027(3) -0.006(2) 0.011(2) -0.001(3)
C3 0.023(3) 0.023(4) 0.025(3) -0.003(3) 0.011(2) -0.003(3)
C4 0.021(3) 0.023(4) 0.022(3) 0.000(3) 0.004(2) 0.000(3)
C5 0.020(3) 0.025(4) 0.020(3) -0.009(2) 0.005(2) -0.003(3)
C6 0.023(3) 0.028(4) 0.024(3) -0.007(3) 0.006(2) -0.001(3)
C7 0.029(3) 0.018(4) 0.032(3) -0.006(3) 0.005(3) -0.003(3)
C8 0.028(3) 0.024(4) 0.025(3) 0.000(3) 0.008(2) -0.005(3)
C9 0.017(3) 0.026(4) 0.021(3) -0.001(2) 0.005(2) 0.001(3)
C10 0.029(3) 0.029(4) 0.031(3) 0.002(3) 0.014(3) 0.003(3)
C11 0.029(3) 0.030(4) 0.023(3) -0.001(3) 0.011(2) 0.007(3)
C12 0.024(3) 0.022(4) 0.020(3) -0.004(2) 0.006(2) 0.000(3)
C13 0.028(3) 0.024(4) 0.023(3) -0.006(3) 0.010(2) 0.003(3)
C14 0.029(3) 0.017(3) 0.030(3) -0.006(3) 0.009(2) 0.000(3)
C15 0.034(4) 0.106(9) 0.039(4) 0.026(5) 0.005(3) 0.008(5)
C16 0.080(7) 0.080(9) 0.068(6) -0.004(6) 0.008(5) 0.031(7)
C17 0.048(5) 0.136(11) 0.026(4) 0.028(5) 0.002(3) 0.018(6)
C18 0.095(15) 0.15(2) 0.041(10) 0.023(11) 0.013(9) 0.016(14)
C19 0.070(7) 0.092(10) 0.093(8) -0.008(7) -0.030(6) -0.033(7)
C20 0.075(12) 0.074(15) 0.072(12) -0.013(10) -0.008(9) -0.008(11)
C18' 0.073(14) 0.11(2) 0.017(9) 0.025(10) -0.001(8) 0.040(14)
C20' 0.23(4) 0.08(2) 0.12(3) -0.05(2) -0.14(3) 0.07(3)
C21 0.028(3) 0.039(5) 0.022(3) 0.001(3) 0.005(2) -0.005(3)
C22 0.034(4) 0.039(5) 0.048(4) -0.021(4) 0.012(3) -0.002(3)
C23 0.028(3) 0.031(4) 0.035(4) -0.003(3) 0.011(3) -0.004(3)
C24 0.029(3) 0.032(4) 0.044(4) -0.001(3) 0.006(3) -0.001(3)
C25 0.041(4) 0.026(4) 0.052(4) -0.007(3) 0.007(3) 0.004(3)
C26 0.078(6) 0.068(8) 0.066(6) -0.025(5) 0.014(5) 0.028(6)
C27 0.057(5) 0.040(6) 0.065(6) -0.010(4) -0.011(4) 0.022(4)
C28 0.062(6) 0.072(8) 0.067(6) 0.002(5) -0.015(5) 0.025(5)
C29 0.057(5) 0.048(6) 0.037(4) -0.005(4) 0.004(4) 0.001(4)
C30 0.066(6) 0.051(6) 0.066(6) 0.025(5) 0.022(4) -0.004(5)
C31 0.043(4) 0.058(6) 0.041(4) -0.003(4) 0.011(3) -0.008(4)
C32 0.048(5) 0.053(6) 0.058(5) 0.001(4) 0.018(4) -0.019(4)
C33 0.035(4) 0.034(5) 0.089(7) -0.018(5) 0.013(4) -0.007(4)
C34 0.090(8) 0.051(7) 0.143(10) -0.012(7) 0.065(7) -0.037(6)
C35 0.042(4) 0.080(7) 0.028(4) -0.002(4) -0.001(3) 0.012(5)
C36 0.055(5) 0.085(9) 0.063(6) 0.026(5) 0.007(4) 0.007(5)
C37 0.038(4) 0.031(5) 0.057(5) -0.009(4) 0.002(3) 0.008(4)
C38 0.035(4) 0.046(6) 0.072(6) -0.010(4) 0.006(4) 0.003(4)

loop_
_atom_type_symbol
_atom_type_description
_atom_type_scat_dispersion_real
_atom_type_scat_dispersion_imag
_atom_type_scat_source
C C 0.0033 0.0016 'International Tables Vol C Tables 4.2.6.8 and 6.1.1.4'
H H 0.0000 0.0000 'International Tables Vol C Tables 4.2.6.8 and 6.1.1.4'
N N 0.0061 0.0033 'International Tables Vol C Tables 4.2.6.8 and 6.1.1.4'
O O 0.0106 0.0060 'International Tables Vol C Tables 4.2.6.8 and 6.1.1.4'
P P 0.1023 0.0942 'International Tables Vol C Tables 4.2.6.8 and 6.1.1.4'
Cl Cl 0.1484 0.1585 'International Tables Vol C Tables 4.2.6.8 and 6.1.1.4'
Pt Pt -1.7033 8.3905 'International Tables Vol C Tables 4.2.6.8 and 6.1.1.4'

loop_
_geom_angle_atom_site_label_1
_geom_angle_atom_site_label_2
_geom_angle_atom_site_label_3
_geom_angle
C1 Pt1 O1 175.0(2)
C1 Pt1 P2 88.80(17)
O1 Pt1 P2 92.68(14)
C1 Pt1 P1 88.80(17)
O1 Pt1 P1 89.25(15)
P2 Pt1 P1 173.86(6)
C6 Pt2 O4 177.0(2)
C6 Pt2 P3 88.22(18)
O4 Pt2 P3 92.51(13)
C6 Pt2 P4 89.55(17)
O4 Pt2 P4 89.63(13)
P3 Pt2 P4 177.11(7)
C15 P1 C17 105.8(4)
C15 P1 C19 102.6(6)
C17 P1 C19 106.3(6)
C15 P1 Pt1 110.2(3)
C17 P1 Pt1 114.0(3)
C19 P1 Pt1 116.8(4)
C25 P2 C23 105.8(3)
C25 P2 C21 103.5(3)
C23 P2 C21 104.8(3)
C25 P2 Pt1 115.0(2)
C23 P2 Pt1 114.0(2)
C21 P2 Pt1 112.7(2)
C27 P3 C29 107.0(4)
C27 P3 C31 101.2(4)
C29 P3 C31 103.8(4)
C27 P3 Pt2 114.5(3)
C29 P3 Pt2 115.6(3)
C31 P3 Pt2 113.2(3)
C33 P4 C35 102.4(4)
C33 P4 C37 105.5(4)
C35 P4 C37 106.4(4)
C33 P4 Pt2 112.0(3)
C35 P4 Pt2 116.5(3)
C37 P4 Pt2 113.0(2)
N1 O1 Pt1 120.1(6)
N2 O4 Pt2 116.6(3)
O2 N1 O3 121.9(9)
O2 N1 O1 117.5(10)
O3 N1 O1 120.6(7)
O6 N2 O5 122.8(6)
O6 N2 O4 119.3(5)
O5 N2 O4 117.9(5)
C2 C1 C14 117.6(5)
C2 C1 Pt1 124.0(4)
C14 C1 Pt1 118.4(5)
C1 C2 C3 123.3(5)
C2 C3 C12 117.7(6)
C2 C3 C4 123.7(5)
C12 C3 C4 118.5(5)
C5 C4 C9 117.0(6)
C5 C4 C3 123.4(5)
C9 C4 C3 119.6(5)
C6 C5 C4 123.7(6)
C5 C6 C7 117.7(5)
C5 C6 Pt2 124.3(4)
C7 C6 Pt2 117.9(5)
C8 C7 C6 120.4(6)
C7 C8 C9 121.8(6)
C8 C9 C4 119.4(5)
C8 C9 C10 121.3(6)
C4 C9 C10 119.3(6)
C11 C10 C9 121.4(6)
C10 C11 C12 121.7(5)
C13 C12 C3 118.8(5)
C13 C12 C11 121.8(5)
C3 C12 C11 119.4(6)
C14 C13 C12 122.0(5)
C13 C14 C1 120.6(6)
C16 C15 P1 113.0(6)
C18 C17 C18' 108.9(11)
C18 C17 P1 109.1(9)
C18' C17 P1 116.1(8)
C20 C19 C20' 85.8(15)
C20 C19 P1 124.4(12)
C20' C19 P1 111(2)
C22 C21 P2 112.7(5)
C24 C23 P2 115.2(5)
C26 C25 P2 114.1(6)
C28 C27 P3 116.4(6)
C30 C29 P3 110.1(6)
C32 C31 P3 114.2(6)
C34 C33 P4 114.2(6)
C36 C35 P4 112.8(6)
C38 C37 P4 116.8(6)
Cl1 C39 Cl2 103.0(10)
C39' Cl1' Cl2' 48.3(6)
C39' Cl2' Cl1' 47.9(6)
Cl1' C39' Cl2' 83.7(12)

loop_
_geom_bond_atom_site_label_1
_geom_bond_atom_site_label_2
_geom_bond_distance
Pt1 C1 2.008(6)
Pt1 O1 2.138(5)
Pt1 P2 2.3009(16)
Pt1 P1 2.3032(18)
Pt2 C6 1.998(6)
Pt2 O4 2.144(4)
Pt2 P3 2.3001(18)
Pt2 P4 2.3023(17)
P1 C15 1.803(9)
P1 C17 1.807(8)
P1 C19 1.837(11)
P2 C25 1.815(8)
P2 C23 1.815(7)
P2 C21 1.823(6)
P3 C27 1.796(9)
P3 C29 1.804(7)
P3 C31 1.855(8)
P4 C33 1.807(8)
P4 C35 1.824(7)
P4 C37 1.830(7)
O1 N1 1.274(9)
O2 N1 1.226(10)
O3 N1 1.234(11)
O4 N2 1.296(7)
O5 N2 1.228(6)
O6 N2 1.225(7)
C1 C2 1.370(8)
C1 C14 1.423(8)
C2 C3 1.414(8)
C3 C12 1.435(8)
C3 C4 1.445(9)
C4 C5 1.426(8)
C4 C9 1.429(8)
C5 C6 1.370(9)
C6 C7 1.436(9)
C7 C8 1.369(8)
C8 C9 1.406(9)
C9 C10 1.431(8)
C10 C11 1.336(9)
C11 C12 1.436(8)
C12 C13 1.381(9)
C13 C14 1.380(9)
C15 C16 1.536(14)
C17 C18 1.64(2)
C17 C18' 1.662(18)
C19 C20 1.367(18)
C19 C20' 1.39(4)
C21 C22 1.516(10)
C23 C24 1.521(9)
C25 C26 1.521(10)
C27 C28 1.544(11)
C29 C30 1.521(11)
C31 C32 1.458(12)
C33 C34 1.485(13)
C35 C36 1.537(13)
C37 C38 1.513(10)
Cl1 C39 1.777(10)
Cl2 C39 1.799(10)
Cl1' C39' 1.779(10)
Cl1' Cl2' 2.38(3)
Cl2' C39' 1.790(10)

loop_
_geom_torsion_atom_site_label_1
_geom_torsion_atom_site_label_2
_geom_torsion_atom_site_label_3
_geom_torsion_atom_site_label_4
_geom_torsion
C1 Pt1 P1 C15 -76.8(4)
O1 Pt1 P1 C15 98.6(4)
P2 Pt1 P1 C15 -9.8(8)
C1 Pt1 P1 C17 164.3(5)
O1 Pt1 P1 C17 -20.2(5)
P2 Pt1 P1 C17 -128.7(7)
C1 Pt1 P1 C19 39.7(6)
O1 Pt1 P1 C19 -144.9(5)
P2 Pt1 P1 C19 106.7(8)
C1 Pt1 P2 C25 -62.6(3)
O1 Pt1 P2 C25 122.2(3)
P1 Pt1 P2 C25 -129.6(7)
C1 Pt1 P2 C23 175.0(3)
O1 Pt1 P2 C23 -0.2(3)
P1 Pt1 P2 C23 108.0(7)
C1 Pt1 P2 C21 55.8(3)
O1 Pt1 P2 C21 -119.5(3)
P1 Pt1 P2 C21 -11.3(7)
C6 Pt2 P3 C27 -46.0(4)
O4 Pt2 P3 C27 131.1(4)
P4 Pt2 P3 C27 -6.7(14)
C6 Pt2 P3 C29 -171.1(4)
O4 Pt2 P3 C29 6.0(3)
P4 Pt2 P3 C29 -131.8(13)
C6 Pt2 P3 C31 69.4(4)
O4 Pt2 P3 C31 -113.6(3)
P4 Pt2 P3 C31 108.6(13)
C6 Pt2 P4 C33 79.7(4)
O4 Pt2 P4 C33 -97.4(3)
P3 Pt2 P4 C33 40.4(14)
C6 Pt2 P4 C35 -37.7(4)
O4 Pt2 P4 C35 145.2(4)
P3 Pt2 P4 C35 -76.9(14)
C6 Pt2 P4 C37 -161.4(4)
O4 Pt2 P4 C37 21.5(3)
P3 Pt2 P4 C37 159.4(13)
C1 Pt1 O1 N1 178(2)
P2 Pt1 O1 N1 -75.2(5)
P1 Pt1 O1 N1 110.6(5)
C6 Pt2 O4 N2 -164(4)
P3 Pt2 O4 N2 92.7(4)
P4 Pt2 O4 N2 -89.3(4)
Pt1 O1 N1 O2 178.9(8)
Pt1 O1 N1 O3 0.1(11)
Pt2 O4 N2 O6 -6.2(8)
Pt2 O4 N2 O5 173.8(4)
O1 Pt1 C1 C2 -156(2)
P2 Pt1 C1 C2 96.8(5)
P1 Pt1 C1 C2 -88.8(5)
O1 Pt1 C1 C14 21(3)
P2 Pt1 C1 C14 -86.9(5)
P1 Pt1 C1 C14 87.5(5)
C14 C1 C2 C3 -2.3(9)
Pt1 C1 C2 C3 174.0(4)
C1 C2 C3 C12 2.4(9)
C1 C2 C3 C4 -175.9(6)
C2 C3 C4 C5 -2.1(9)
C12 C3 C4 C5 179.7(5)
C2 C3 C4 C9 176.5(5)
C12 C3 C4 C9 -1.8(8)
C9 C4 C5 C6 -1.7(9)
C3 C4 C5 C6 176.9(6)
C4 C5 C6 C7 1.3(9)
C4 C5 C6 Pt2 -179.1(4)
O4 Pt2 C6 C5 -11(4)
P3 Pt2 C6 C5 93.3(5)
P4 Pt2 C6 C5 -84.8(5)
O4 Pt2 C6 C7 169(4)
P3 Pt2 C6 C7 -87.0(5)
P4 Pt2 C6 C7 94.8(5)
C5 C6 C7 C8 -0.2(9)
Pt2 C6 C7 C8 -179.9(5)
C6 C7 C8 C9 -0.3(9)
C7 C8 C9 C4 -0.2(9)
C7 C8 C9 C10 -179.2(6)
C5 C4 C9 C8 1.1(8)
C3 C4 C9 C8 -177.5(5)
C5 C4 C9 C10 -179.8(5)
C3 C4 C9 C10 1.6(8)
C8 C9 C10 C11 179.2(6)
C4 C9 C10 C11 0.1(9)
C9 C10 C11 C12 -1.6(10)
C2 C3 C12 C13 0.1(8)
C4 C3 C12 C13 178.5(5)
C2 C3 C12 C11 -178.0(5)
C4 C3 C12 C11 0.4(8)
C10 C11 C12 C13 -176.7(6)
C10 C11 C12 C3 1.3(9)
C3 C12 C13 C14 -2.5(9)
C11 C12 C13 C14 175.5(6)
C12 C13 C14 C1 2.6(9)
C2 C1 C14 C13 -0.2(9)
Pt1 C1 C14 C13 -176.7(4)
C17 P1 C15 C16 71.7(7)
C19 P1 C15 C16 -177.1(7)
Pt1 P1 C15 C16 -52.0(7)
C15 P1 C17 C18 168.8(10)
C19 P1 C17 C18 60.2(11)
Pt1 P1 C17 C18 -69.8(10)
C15 P1 C17 C18' 45.3(13)
C19 P1 C17 C18' -63.3(13)
Pt1 P1 C17 C18' 166.7(11)
C15 P1 C19 C20 -61.6(15)
C17 P1 C19 C20 49.3(16)
Pt1 P1 C19 C20 177.7(13)
C15 P1 C19 C20' -161.6(13)
C17 P1 C19 C20' -50.7(14)
Pt1 P1 C19 C20' 77.8(14)
C25 P2 C21 C22 -173.9(5)
C23 P2 C21 C22 -63.3(5)
Pt1 P2 C21 C22 61.2(5)
C25 P2 C23 C24 59.1(6)
C21 P2 C23 C24 -49.9(6)
Pt1 P2 C23 C24 -173.6(4)
C23 P2 C25 C26 63.4(7)
C21 P2 C25 C26 173.3(6)
Pt1 P2 C25 C26 -63.3(7)
C29 P3 C27 C28 -45.2(9)
C31 P3 C27 C28 63.1(8)
Pt2 P3 C27 C28 -174.8(6)
C27 P3 C29 C30 -62.8(7)
C31 P3 C29 C30 -169.3(6)
Pt2 P3 C29 C30 66.1(7)
C27 P3 C31 C32 -175.0(6)
C29 P3 C31 C32 -64.2(7)
Pt2 P3 C31 C32 62.0(6)
C35 P4 C33 C34 178.4(7)
C37 P4 C33 C34 -70.5(8)
Pt2 P4 C33 C34 52.8(8)
C33 P4 C35 C36 169.9(6)
C37 P4 C35 C36 59.5(7)
Pt2 P4 C35 C36 -67.5(7)
C33 P4 C37 C38 -57.7(8)
C35 P4 C37 C38 50.6(7)
Pt2 P4 C37 C38 179.6(5)
